data_9017706
loop_
_publ_author_name
'Bindi, L.'
'Biagioni, C.'
'Raber, T.'
'Roth, T.'
'Nestola, F.'

_publ_section_title
;
 Ralphcannonite, AgZn2TlAs2S6, a new mineral of the routhierite isotypic
 series from Lengenbach, Binn Valley, Switzerland
;
_journal_name_full 'Mineralogical Magazine'
_journal_page_first 1089
_journal_page_last 1098
_journal_volume 79
_journal_year 2015
_chemical_compound_source 'Lengenbach quarry, Binn Valley, Wallis, Switzerland'
_chemical_formula_sum 'Ag0.634 As1.99 Cu0.249 Fe0.468 Hg0.318 S6 Sb0.01 Tl Zn1.331'
_chemical_name_mineral Ralphcannonite
_space_group_IT_number 121
_space_group_name_Hall 'I -4 2'
_space_group_name_H-M_alt 'I -4 2 m'
_symmetry_space_group_name_H-M 'I -4 2 m'
_cell_angle_alpha 90
_cell_angle_beta 90
_cell_angle_gamma 90
_cell_length_a 9.861
_cell_length_b 9.861
_cell_length_c 11.125
_cell_formula_units_Z 4
_cell_volume 1081.787
_database_code_amcsd 0020618
_exptl_crystal_density_diffrn 4.963
_cod_data_source_file inputs/fixed/downloads/18/18613.cif
_cod_data_source_block 18613
_cod_original_formula_sum 'Ag.634 Zn1.331 Fe.468 Hg.318 Cu.249 Tl (As1.99 Sb.01) S6'
_cod_database_code 9017706

loop_
_space_group_symop_operation_xyz
x,y,z
1/2+x,1/2+y,1/2+z
-y,-x,z
1/2-y,1/2-x,1/2+z
y,-x,-z
1/2+y,1/2-x,1/2-z
-x,y,-z
1/2-x,1/2+y,1/2-z
-x,-y,z
1/2-x,1/2-y,1/2+z
y,x,z
1/2+y,1/2+x,1/2+z
-y,x,-z
1/2-y,1/2+x,1/2-z
x,-y,-z
1/2+x,1/2-y,1/2-z

loop_
_atom_site_label
_atom_site_fract_x
_atom_site_fract_y
_atom_site_fract_z
_atom_site_occupancy
_atom_site_U_iso_or_equiv
AgM2 0.22280 0.50000 0.50000 0.31700 0.04050
ZnM2 0.22280 0.50000 0.50000 0.29000 0.04050
FeM2 0.22280 0.50000 0.50000 0.23400 0.04050
HgM2 0.22280 0.50000 0.50000 0.15900 0.04050
ZnM1 0.00000 0.50000 0.25000 0.75100 0.03340
CuM1 0.00000 0.50000 0.25000 0.24900 0.03340
Tl 0.00000 0.00000 0.35240 1.00000 0.04130
As 0.26110 0.26110 0.25870 0.99500 0.04000
Sb 0.26110 0.26110 0.25870 0.00500 0.04000
S1 0.09430 0.33080 0.37430 1.00000 0.03700
S2 0.12570 0.12570 0.12950 1.00000 0.04000

loop_
_cod_related_entry_id
_cod_related_entry_database
_cod_related_entry_code
1 AMCSD 0020618
